data_7158271
loop_
_publ_author_name
'Al Isawi, Wisam A.'
'Salome, Austin Z.'
'Ahmed, Basil M.'
'Zeller, Matthias'
'Mezei, Gellert'

_publ_section_title
;
 Selective binding of anions by rigidified nanojars: sulfate <i>vs.</i>
 carbonate.
;
_journal_issue 35
_journal_name_full 'Organic &amp; biomolecular chemistry'
_journal_page_first 7641
_journal_page_last 7654
_journal_paper_doi 10.1039/d1ob01318a
_journal_volume 19
_journal_year 2021
_chemical_formula_sum 'C21 H32 N4 O2'
_chemical_formula_weight 372.50
_space_group_crystal_system triclinic
_space_group_IT_number 2
_space_group_name_Hall '-P 1'
_space_group_name_H-M_alt 'P -1'
_atom_sites_solution_hydrogens geom
_atom_sites_solution_primary direct
_atom_sites_solution_secondary difmap
_audit_creation_method SHELXL-2018/3
_audit_update_record
;
2021-06-18 deposited with the CCDC.	2021-08-18 downloaded from the CCDC.
;
_cell_angle_alpha 87.5026(18)
_cell_angle_beta 80.0574(19)
_cell_angle_gamma 64.7954(17)
_cell_formula_units_Z 2
_cell_length_a 8.2970(3)
_cell_length_b 9.2575(3)
_cell_length_c 15.0135(5)
_cell_measurement_reflns_used 5939
_cell_measurement_temperature 150(2)
_cell_measurement_theta_max 33.1139
_cell_measurement_theta_min 2.7537
_cell_volume 1027.14(6)
_computing_cell_refinement 'SAINT V8.40B (Bruker, 2020)'
_computing_data_collection 'Apex3 v2019.11-0 (Bruker, 2020)'
_computing_data_reduction 'SAINT V8.40B (Bruker, 2020)'
_computing_structure_refinement
;  
SHELXL-2018/3 (Sheldrick, 2015, 2018), 
SHELXLE Rev1231(H\"ubschle et al., 2011)
;
_computing_structure_solution 'SHELXS (Sheldrick, 2008)'
_diffrn_ambient_temperature 150(2)
_diffrn_detector_area_resol_mean 7.4074
_diffrn_measured_fraction_theta_full 0.992
_diffrn_measured_fraction_theta_max 0.932
_diffrn_measurement_device_type
;
Bruker AXS D8 Quest diffractometer with PhotonII charge-integrating pixel 
array detector (CPAD)
;
_diffrn_measurement_method 'omega and phi scans'
_diffrn_radiation_monochromator 'Triumph curved graphite crystal'
_diffrn_radiation_type MoK\a
_diffrn_radiation_wavelength 0.71073
_diffrn_reflns_av_R_equivalents 0.0727
_diffrn_reflns_av_unetI/netI 0.0929
_diffrn_reflns_Laue_measured_fraction_full 0.992
_diffrn_reflns_Laue_measured_fraction_max 0.932
_diffrn_reflns_limit_h_max 12
_diffrn_reflns_limit_h_min -12
_diffrn_reflns_limit_k_max 14
_diffrn_reflns_limit_k_min -13
_diffrn_reflns_limit_l_max 22
_diffrn_reflns_limit_l_min -22
_diffrn_reflns_number 21263
_diffrn_reflns_point_group_measured_fraction_full 0.992
_diffrn_reflns_point_group_measured_fraction_max 0.932
_diffrn_reflns_theta_full 25.242
_diffrn_reflns_theta_max 33.285
_diffrn_reflns_theta_min 2.433
_diffrn_source 'fine focus sealed tube X-ray source'
_diffrn_source_current '30 mA'
_diffrn_source_voltage '50 kV'
_exptl_absorpt_coefficient_mu 0.079
_exptl_absorpt_correction_T_max 0.7465
_exptl_absorpt_correction_T_min 0.6679
_exptl_absorpt_correction_type multi-scan
_exptl_absorpt_process_details
;
 SADABS 2016/2: Krause, L., Herbst-Irmer, R., Sheldrick G.M. & Stalke D.,
 J. Appl. Cryst. 48 (2015) 3-10
;
_exptl_crystal_colour colourless
_exptl_crystal_density_diffrn 1.204
_exptl_crystal_description plate
_exptl_crystal_F_000 404
_exptl_crystal_recrystallization_method 'Re-crystallisation from solvent: Heptane, Ethyl Acetate'
_exptl_crystal_size_max 0.530
_exptl_crystal_size_mid 0.310
_exptl_crystal_size_min 0.060
_refine_diff_density_max 0.395
_refine_diff_density_min -0.234
_refine_diff_density_rms 0.048
_refine_ls_extinction_method none
_refine_ls_goodness_of_fit_ref 1.035
_refine_ls_hydrogen_treatment constr
_refine_ls_matrix_type full
_refine_ls_number_parameters 244
_refine_ls_number_reflns 7387
_refine_ls_number_restraints 0
_refine_ls_restrained_S_all 1.035
_refine_ls_R_factor_all 0.1287
_refine_ls_R_factor_gt 0.0491
_refine_ls_shift/su_max 0.000
_refine_ls_shift/su_mean 0.000
_refine_ls_structure_factor_coef Fsqd
_refine_ls_weighting_details 'w=1/[\s^2^(Fo^2^)+(0.0708P)^2^+0.0195P] where P=(Fo^2^+2Fc^2^)/3'
_refine_ls_weighting_scheme calc
_refine_ls_wR_factor_gt 0.1221
_refine_ls_wR_factor_ref 0.1428
_reflns_Friedel_coverage 0.000
_reflns_number_gt 4424
_reflns_number_total 7387
_reflns_threshold_expression 'I > 2\s(I)'
_cod_data_source_file d1ob01318a2.cif
_cod_data_source_block Mezei10_0m
_cod_depositor_comments 'Adding full bibliography for 7158269--7158271.cif.'
_cod_database_code 7158271
_shelx_shelxl_version_number 2018/3
_shelx_space_group_comment
;
The symmetry employed for this shelxl refinement is uniquely defined
by the following loop, which should always be used as a source of
symmetry information in preference to the above space-group names.
They are only intended as comments.
;
_shelx_estimated_absorpt_t_min 0.959
_shelx_estimated_absorpt_t_max 0.995

loop_
_space_group_symop_operation_xyz
'x, y, z'
'-x, -y, -z'

loop_
_atom_site_label
_atom_site_type_symbol
_atom_site_fract_x
_atom_site_fract_y
_atom_site_fract_z
_atom_site_U_iso_or_equiv
_atom_site_adp_type
_atom_site_occupancy
_atom_site_site_symmetry_order
_atom_site_calc_flag
_atom_site_refinement_flags_posn
_atom_site_refinement_flags_adp
_atom_site_refinement_flags_occupancy
_atom_site_disorder_assembly
_atom_site_disorder_group
O1 O 0.71556(11) 0.09472(9) 0.74231(5) 0.02797(18) Uani 1 1 d . . . . .
O2 O -0.08539(11) 0.68266(9) 0.21161(5) 0.02788(18) Uani 1 1 d . . . . .
N1 N 0.49588(13) 0.37051(11) 0.89593(6) 0.0293(2) Uani 1 1 d . . . . .
N2 N 0.47982(12) 0.31454(11) 0.81670(6) 0.02334(18) Uani 1 1 d . . . . .
N3 N -0.28432(14) 1.02929(12) 0.30449(7) 0.0315(2) Uani 1 1 d . . . . .
N4 N -0.12874(12) 0.89271(11) 0.30321(6) 0.02469(19) Uani 1 1 d . . . . .
C1 C 0.44196(16) 0.52664(13) 0.88402(8) 0.0305(2) Uani 1 1 d . . . . .
H1 H 0.437617 0.599311 0.928131 0.037 Uiso 1 1 calc R U . . .
C2 C 0.39236(16) 0.57127(13) 0.79879(8) 0.0292(2) Uani 1 1 d . . . . .
H2 H 0.349314 0.675415 0.775265 0.035 Uiso 1 1 calc R U . . .
C3 C 0.41956(14) 0.43128(13) 0.75645(7) 0.0228(2) Uani 1 1 d . . . . .
C4 C 0.39375(15) 0.39994(13) 0.66370(7) 0.0251(2) Uani 1 1 d . . . . .
H4A H 0.352331 0.313863 0.666485 0.030 Uiso 1 1 calc R U . . .
H4B H 0.511054 0.362837 0.622055 0.030 Uiso 1 1 calc R U . . .
C5 C 0.25689(17) 0.54813(14) 0.62686(8) 0.0324(3) Uani 1 1 d . . . . .
H5A H 0.292017 0.636832 0.631541 0.039 Uiso 1 1 calc R U . . .
H5B H 0.137692 0.577829 0.665939 0.039 Uiso 1 1 calc R U . . .
C6 C 0.23579(15) 0.53322(14) 0.52954(8) 0.0286(2) Uani 1 1 d . . . . .
H6A H 0.207790 0.440928 0.522596 0.034 Uiso 1 1 calc R U . . .
H6B H 0.350609 0.514210 0.488638 0.034 Uiso 1 1 calc R U . . .
C7 C 0.08422(16) 0.68545(14) 0.50367(8) 0.0308(2) Uani 1 1 d . . . . .
H7A H -0.031472 0.695556 0.540459 0.037 Uiso 1 1 calc R U . . .
H7B H 0.104788 0.777900 0.520127 0.037 Uiso 1 1 calc R U . . .
C8 C 0.06437(15) 0.69568(15) 0.40455(8) 0.0294(2) Uani 1 1 d . . . . .
H8A H 0.175595 0.694459 0.367123 0.035 Uiso 1 1 calc R U . . .
H8B H 0.049497 0.601236 0.386218 0.035 Uiso 1 1 calc R U . . .
C9 C -0.09517(15) 0.84476(14) 0.38774(7) 0.0262(2) Uani 1 1 d . . . . .
C10 C -0.23335(17) 0.95711(15) 0.44625(8) 0.0326(3) Uani 1 1 d . . . . .
H10 H -0.249123 0.959810 0.510451 0.039 Uiso 1 1 calc R U . . .
C11 C -0.34604(18) 1.06670(15) 0.39189(9) 0.0350(3) Uani 1 1 d . . . . .
H11 H -0.454007 1.157241 0.414788 0.042 Uiso 1 1 calc R U . . .
C12 C 0.54184(14) 0.14539(12) 0.79921(7) 0.0236(2) Uani 1 1 d . . . . .
H12 H 0.457304 0.129575 0.764774 0.028 Uiso 1 1 calc R U . . .
C13 C 0.55421(16) 0.04854(13) 0.88345(8) 0.0285(2) Uani 1 1 d . . . . .
H13A H 0.433823 0.085692 0.922316 0.034 Uiso 1 1 calc R U . . .
H13B H 0.638433 0.061552 0.918297 0.034 Uiso 1 1 calc R U . . .
C14 C 0.62286(18) -0.12774(14) 0.85473(8) 0.0329(3) Uani 1 1 d . . . . .
H14A H 0.642043 -0.194430 0.908695 0.040 Uiso 1 1 calc R U . . .
H14B H 0.531227 -0.142032 0.826325 0.040 Uiso 1 1 calc R U . . .
C15 C 0.79978(18) -0.18112(14) 0.78788(9) 0.0372(3) Uani 1 1 d . . . . .
H15A H 0.896811 -0.185016 0.819470 0.045 Uiso 1 1 calc R U . . .
H15B H 0.834211 -0.289920 0.763578 0.045 Uiso 1 1 calc R U . . .
C16 C 0.78101(19) -0.06758(14) 0.71080(9) 0.0358(3) Uani 1 1 d . . . . .
H16A H 0.900111 -0.099275 0.671301 0.043 Uiso 1 1 calc R U . . .
H16B H 0.696595 -0.075665 0.674152 0.043 Uiso 1 1 calc R U . . .
C17 C -0.02799(15) 0.80637(13) 0.21894(7) 0.0244(2) Uani 1 1 d . . . . .
H17 H 0.103596 0.756136 0.222987 0.029 Uiso 1 1 calc R U . . .
C18 C -0.05568(18) 0.91093(14) 0.13795(7) 0.0306(2) Uani 1 1 d . . . . .
H18A H -0.013945 0.994883 0.144310 0.037 Uiso 1 1 calc R U . . .
H18B H -0.185682 0.963558 0.133448 0.037 Uiso 1 1 calc R U . . .
C19 C 0.05235(19) 0.80649(15) 0.05280(8) 0.0348(3) Uani 1 1 d . . . . .
H19A H 0.025786 0.871380 -0.001479 0.042 Uiso 1 1 calc R U . . .
H19B H 0.183290 0.766107 0.053904 0.042 Uiso 1 1 calc R U . . .
C20 C 0.00398(18) 0.66591(15) 0.04745(8) 0.0333(3) Uani 1 1 d . . . . .
H20A H -0.121486 0.705270 0.035927 0.040 Uiso 1 1 calc R U . . .
H20B H 0.085744 0.592182 -0.003348 0.040 Uiso 1 1 calc R U . . .
C21 C 0.02113(18) 0.57792(14) 0.13483(8) 0.0328(3) Uani 1 1 d . . . . .
H21A H -0.018591 0.491668 0.131943 0.039 Uiso 1 1 calc R U . . .
H21B H 0.149594 0.527953 0.142369 0.039 Uiso 1 1 calc R U . . .

loop_
_atom_site_aniso_label
_atom_site_aniso_U_11
_atom_site_aniso_U_22
_atom_site_aniso_U_33
_atom_site_aniso_U_23
_atom_site_aniso_U_13
_atom_site_aniso_U_12
O1 0.0314(4) 0.0233(4) 0.0272(4) 0.0002(3) -0.0018(3) -0.0109(3)
O2 0.0340(4) 0.0271(4) 0.0260(4) 0.0036(3) -0.0040(3) -0.0170(3)
N1 0.0363(5) 0.0268(5) 0.0230(5) -0.0005(4) -0.0114(4) -0.0093(4)
N2 0.0301(5) 0.0222(4) 0.0184(4) 0.0038(4) -0.0091(3) -0.0102(3)
N3 0.0341(5) 0.0274(5) 0.0292(5) 0.0036(4) -0.0119(4) -0.0074(4)
N4 0.0281(4) 0.0263(5) 0.0209(4) 0.0057(4) -0.0093(3) -0.0113(4)
C1 0.0363(6) 0.0241(5) 0.0290(6) -0.0007(5) -0.0105(5) -0.0088(4)
C2 0.0325(6) 0.0208(5) 0.0333(6) 0.0041(5) -0.0104(5) -0.0088(4)
C3 0.0228(5) 0.0229(5) 0.0229(5) 0.0065(4) -0.0073(4) -0.0091(4)
C4 0.0262(5) 0.0291(5) 0.0203(5) 0.0060(4) -0.0057(4) -0.0117(4)
C5 0.0383(6) 0.0292(6) 0.0307(6) 0.0079(5) -0.0177(5) -0.0115(5)
C6 0.0284(5) 0.0347(6) 0.0245(5) 0.0107(5) -0.0094(4) -0.0143(5)
C7 0.0357(6) 0.0338(6) 0.0265(6) 0.0090(5) -0.0155(5) -0.0151(5)
C8 0.0275(5) 0.0360(6) 0.0237(5) 0.0086(5) -0.0074(4) -0.0120(5)
C9 0.0302(5) 0.0323(6) 0.0207(5) 0.0078(4) -0.0100(4) -0.0162(4)
C10 0.0365(6) 0.0370(6) 0.0221(5) 0.0038(5) -0.0086(5) -0.0123(5)
C11 0.0363(6) 0.0325(6) 0.0297(6) -0.0005(5) -0.0079(5) -0.0076(5)
C12 0.0271(5) 0.0227(5) 0.0221(5) 0.0029(4) -0.0075(4) -0.0106(4)
C13 0.0368(6) 0.0258(5) 0.0227(5) 0.0053(5) -0.0078(4) -0.0124(4)
C14 0.0480(7) 0.0239(5) 0.0303(6) 0.0089(5) -0.0140(5) -0.0164(5)
C15 0.0452(7) 0.0231(5) 0.0402(7) 0.0017(5) -0.0125(6) -0.0097(5)
C16 0.0453(7) 0.0249(6) 0.0308(6) -0.0039(5) -0.0002(5) -0.0110(5)
C17 0.0283(5) 0.0262(5) 0.0222(5) 0.0044(4) -0.0069(4) -0.0143(4)
C18 0.0453(7) 0.0276(6) 0.0225(5) 0.0056(5) -0.0089(5) -0.0182(5)
C19 0.0546(8) 0.0316(6) 0.0219(5) 0.0056(5) -0.0050(5) -0.0227(6)
C20 0.0436(7) 0.0304(6) 0.0259(6) -0.0009(5) -0.0047(5) -0.0161(5)
C21 0.0412(7) 0.0238(5) 0.0331(6) 0.0003(5) -0.0033(5) -0.0146(5)

loop_
_atom_type_symbol
_atom_type_description
_atom_type_scat_dispersion_real
_atom_type_scat_dispersion_imag
_atom_type_scat_source
C C 0.0033 0.0016 'International Tables Vol C Tables 4.2.6.8 and 6.1.1.4'
H H 0.0000 0.0000 'International Tables Vol C Tables 4.2.6.8 and 6.1.1.4'
N N 0.0061 0.0033 'International Tables Vol C Tables 4.2.6.8 and 6.1.1.4'
O O 0.0106 0.0060 'International Tables Vol C Tables 4.2.6.8 and 6.1.1.4'

loop_
_geom_angle_atom_site_label_1
_geom_angle_atom_site_label_2
_geom_angle_atom_site_label_3
_geom_angle
_geom_angle_site_symmetry_1
_geom_angle_site_symmetry_3
_geom_angle_publ_flag
C16 O1 C12 110.74(9) . . ?
C17 O2 C21 110.58(8) . . ?
C1 N1 N2 103.81(9) . . ?
C3 N2 N1 112.79(9) . . ?
C3 N2 C12 125.85(9) . . ?
N1 N2 C12 121.01(9) . . ?
C11 N3 N4 103.93(10) . . ?
C9 N4 N3 112.59(9) . . ?
C9 N4 C17 126.40(10) . . ?
N3 N4 C17 120.72(9) . . ?
N1 C1 C2 112.18(10) . . ?
N1 C1 H1 123.9 . . ?
C2 C1 H1 123.9 . . ?
C3 C2 C1 105.20(10) . . ?
C3 C2 H2 127.4 . . ?
C1 C2 H2 127.4 . . ?
N2 C3 C2 106.01(10) . . ?
N2 C3 C4 123.10(9) . . ?
C2 C3 C4 130.89(11) . . ?
C3 C4 C5 111.82(9) . . ?
C3 C4 H4A 109.3 . . ?
C5 C4 H4A 109.3 . . ?
C3 C4 H4B 109.3 . . ?
C5 C4 H4B 109.3 . . ?
H4A C4 H4B 107.9 . . ?
C4 C5 C6 115.73(10) . . ?
C4 C5 H5A 108.3 . . ?
C6 C5 H5A 108.3 . . ?
C4 C5 H5B 108.3 . . ?
C6 C5 H5B 108.3 . . ?
H5A C5 H5B 107.4 . . ?
C5 C6 C7 110.26(9) . . ?
C5 C6 H6A 109.6 . . ?
C7 C6 H6A 109.6 . . ?
C5 C6 H6B 109.6 . . ?
C7 C6 H6B 109.6 . . ?
H6A C6 H6B 108.1 . . ?
C8 C7 C6 115.81(10) . . ?
C8 C7 H7A 108.3 . . ?
C6 C7 H7A 108.3 . . ?
C8 C7 H7B 108.3 . . ?
C6 C7 H7B 108.3 . . ?
H7A C7 H7B 107.4 . . ?
C9 C8 C7 111.38(9) . . ?
C9 C8 H8A 109.4 . . ?
C7 C8 H8A 109.4 . . ?
C9 C8 H8B 109.4 . . ?
C7 C8 H8B 109.4 . . ?
H8A C8 H8B 108.0 . . ?
N4 C9 C10 105.70(10) . . ?
N4 C9 C8 122.89(10) . . ?
C10 C9 C8 131.41(11) . . ?
C9 C10 C11 105.80(10) . . ?
C9 C10 H10 127.1 . . ?
C11 C10 H10 127.1 . . ?
N3 C11 C10 111.98(11) . . ?
N3 C11 H11 124.0 . . ?
C10 C11 H11 124.0 . . ?
O1 C12 N2 105.63(8) . . ?
O1 C12 C13 110.96(9) . . ?
N2 C12 C13 114.11(9) . . ?
O1 C12 H12 108.7 . . ?
N2 C12 H12 108.7 . . ?
C13 C12 H12 108.7 . . ?
C12 C13 C14 108.38(9) . . ?
C12 C13 H13A 110.0 . . ?
C14 C13 H13A 110.0 . . ?
C12 C13 H13B 110.0 . . ?
C14 C13 H13B 110.0 . . ?
H13A C13 H13B 108.4 . . ?
C15 C14 C13 110.20(10) . . ?
C15 C14 H14A 109.6 . . ?
C13 C14 H14A 109.6 . . ?
C15 C14 H14B 109.6 . . ?
C13 C14 H14B 109.6 . . ?
H14A C14 H14B 108.1 . . ?
C16 C15 C14 110.74(11) . . ?
C16 C15 H15A 109.5 . . ?
C14 C15 H15A 109.5 . . ?
C16 C15 H15B 109.5 . . ?
C14 C15 H15B 109.5 . . ?
H15A C15 H15B 108.1 . . ?
O1 C16 C15 112.10(10) . . ?
O1 C16 H16A 109.2 . . ?
C15 C16 H16A 109.2 . . ?
O1 C16 H16B 109.2 . . ?
C15 C16 H16B 109.2 . . ?
H16A C16 H16B 107.9 . . ?
O2 C17 N4 105.89(8) . . ?
O2 C17 C18 111.48(9) . . ?
N4 C17 C18 113.20(9) . . ?
O2 C17 H17 108.7 . . ?
N4 C17 H17 108.7 . . ?
C18 C17 H17 108.7 . . ?
C17 C18 C19 108.60(10) . . ?
C17 C18 H18A 110.0 . . ?
C19 C18 H18A 110.0 . . ?
C17 C18 H18B 110.0 . . ?
C19 C18 H18B 110.0 . . ?
H18A C18 H18B 108.4 . . ?
C20 C19 C18 110.59(10) . . ?
C20 C19 H19A 109.5 . . ?
C18 C19 H19A 109.5 . . ?
C20 C19 H19B 109.5 . . ?
C18 C19 H19B 109.5 . . ?
H19A C19 H19B 108.1 . . ?
C21 C20 C19 110.17(10) . . ?
C21 C20 H20A 109.6 . . ?
C19 C20 H20A 109.6 . . ?
C21 C20 H20B 109.6 . . ?
C19 C20 H20B 109.6 . . ?
H20A C20 H20B 108.1 . . ?
O2 C21 C20 111.78(10) . . ?
O2 C21 H21A 109.3 . . ?
C20 C21 H21A 109.3 . . ?
O2 C21 H21B 109.3 . . ?
C20 C21 H21B 109.3 . . ?
H21A C21 H21B 107.9 . . ?

loop_
_geom_bond_atom_site_label_1
_geom_bond_atom_site_label_2
_geom_bond_distance
_geom_bond_site_symmetry_2
_geom_bond_publ_flag
O1 C16 1.4334(13) . ?
O1 C12 1.4357(13) . ?
O2 C17 1.4297(12) . ?
O2 C21 1.4372(13) . ?
N1 C1 1.3325(15) . ?
N1 N2 1.3669(12) . ?
N2 C3 1.3591(14) . ?
N2 C12 1.4452(13) . ?
N3 C11 1.3268(16) . ?
N3 N4 1.3670(14) . ?
N4 C9 1.3613(14) . ?
N4 C17 1.4464(13) . ?
C1 C2 1.4029(17) . ?
C1 H1 0.9500 . ?
C2 C3 1.3812(15) . ?
C2 H2 0.9500 . ?
C3 C4 1.5034(15) . ?
C4 C5 1.5170(16) . ?
C4 H4A 0.9900 . ?
C4 H4B 0.9900 . ?
C5 C6 1.5202(16) . ?
C5 H5A 0.9900 . ?
C5 H5B 0.9900 . ?
C6 C7 1.5264(17) . ?
C6 H6A 0.9900 . ?
C6 H6B 0.9900 . ?
C7 C8 1.5197(16) . ?
C7 H7A 0.9900 . ?
C7 H7B 0.9900 . ?
C8 C9 1.4999(16) . ?
C8 H8A 0.9900 . ?
C8 H8B 0.9900 . ?
C9 C10 1.3726(16) . ?
C10 C11 1.3976(18) . ?
C10 H10 0.9500 . ?
C11 H11 0.9500 . ?
C12 C13 1.5104(16) . ?
C12 H12 1.0000 . ?
C13 C14 1.5356(15) . ?
C13 H13A 0.9900 . ?
C13 H13B 0.9900 . ?
C14 C15 1.5241(18) . ?
C14 H14A 0.9900 . ?
C14 H14B 0.9900 . ?
C15 C16 1.5117(19) . ?
C15 H15A 0.9900 . ?
C15 H15B 0.9900 . ?
C16 H16A 0.9900 . ?
C16 H16B 0.9900 . ?
C17 C18 1.5075(16) . ?
C17 H17 1.0000 . ?
C18 C19 1.5318(15) . ?
C18 H18A 0.9900 . ?
C18 H18B 0.9900 . ?
C19 C20 1.5252(16) . ?
C19 H19A 0.9900 . ?
C19 H19B 0.9900 . ?
C20 C21 1.5091(18) . ?
C20 H20A 0.9900 . ?
C20 H20B 0.9900 . ?
C21 H21A 0.9900 . ?
C21 H21B 0.9900 . ?

loop_
_geom_torsion_atom_site_label_1
_geom_torsion_atom_site_label_2
_geom_torsion_atom_site_label_3
_geom_torsion_atom_site_label_4
_geom_torsion
_geom_torsion_site_symmetry_1
_geom_torsion_site_symmetry_2
_geom_torsion_site_symmetry_3
_geom_torsion_site_symmetry_4
_geom_torsion_publ_flag
C1 N1 N2 C3 0.63(12) . . . . ?
C1 N1 N2 C12 174.22(9) . . . . ?
C11 N3 N4 C9 0.77(13) . . . . ?
C11 N3 N4 C17 174.91(10) . . . . ?
N2 N1 C1 C2 -0.16(13) . . . . ?
N1 C1 C2 C3 -0.33(14) . . . . ?
N1 N2 C3 C2 -0.85(12) . . . . ?
C12 N2 C3 C2 -174.06(9) . . . . ?
N1 N2 C3 C4 178.87(9) . . . . ?
C12 N2 C3 C4 5.65(16) . . . . ?
C1 C2 C3 N2 0.68(12) . . . . ?
C1 C2 C3 C4 -179.00(11) . . . . ?
N2 C3 C4 C5 155.80(10) . . . . ?
C2 C3 C4 C5 -24.56(16) . . . . ?
C3 C4 C5 C6 173.89(10) . . . . ?
C4 C5 C6 C7 175.51(10) . . . . ?
C5 C6 C7 C8 172.35(10) . . . . ?
C6 C7 C8 C9 176.42(9) . . . . ?
N3 N4 C9 C10 -1.22(13) . . . . ?
C17 N4 C9 C10 -174.96(10) . . . . ?
N3 N4 C9 C8 178.18(10) . . . . ?
C17 N4 C9 C8 4.44(17) . . . . ?
C7 C8 C9 N4 171.13(10) . . . . ?
C7 C8 C9 C10 -9.64(18) . . . . ?
N4 C9 C10 C11 1.13(13) . . . . ?
C8 C9 C10 C11 -178.20(12) . . . . ?
N4 N3 C11 C10 0.00(14) . . . . ?
C9 C10 C11 N3 -0.72(15) . . . . ?
C16 O1 C12 N2 -172.62(9) . . . . ?
C16 O1 C12 C13 63.23(12) . . . . ?
C3 N2 C12 O1 73.08(12) . . . . ?
N1 N2 C12 O1 -99.62(11) . . . . ?
C3 N2 C12 C13 -164.77(10) . . . . ?
N1 N2 C12 C13 22.52(14) . . . . ?
O1 C12 C13 C14 -60.36(12) . . . . ?
N2 C12 C13 C14 -179.53(9) . . . . ?
C12 C13 C14 C15 54.40(13) . . . . ?
C13 C14 C15 C16 -51.60(14) . . . . ?
C12 O1 C16 C15 -59.44(14) . . . . ?
C14 C15 C16 O1 53.94(14) . . . . ?
C21 O2 C17 N4 -173.62(9) . . . . ?
C21 O2 C17 C18 62.86(12) . . . . ?
C9 N4 C17 O2 77.13(12) . . . . ?
N3 N4 C17 O2 -96.14(11) . . . . ?
C9 N4 C17 C18 -160.44(10) . . . . ?
N3 N4 C17 C18 26.29(14) . . . . ?
O2 C17 C18 C19 -59.08(12) . . . . ?
N4 C17 C18 C19 -178.34(9) . . . . ?
C17 C18 C19 C20 53.51(14) . . . . ?
C18 C19 C20 C21 -52.01(15) . . . . ?
C17 O2 C21 C20 -60.42(13) . . . . ?
C19 C20 C21 O2 55.13(14) . . . . ?
